data_7152538
loop_
_publ_author_name
'Wu, Hung-Chou'
'Yang, Chia-Wen'
'Hwang, Long-Chih'
'Wu, Ming-Jung'

_publ_section_title
;
 Au(i)-catalyzed and iodine-mediated cyclization of enynylpyrazoles to
 provide pyrazolo[1,5-a]pyridines.
;
_journal_issue 33
_journal_name_full 'Organic &amp; biomolecular chemistry'
_journal_page_first 6640
_journal_page_last 6648
_journal_paper_doi 10.1039/c2ob25973g
_journal_volume 10
_journal_year 2012
_chemical_formula_moiety 'C27 H22 N2 O2'
_chemical_formula_sum 'C27 H22 N2 O2'
_chemical_formula_weight 406.47
_chemical_name_systematic
;
?
;
_space_group_IT_number 4
_symmetry_cell_setting monoclinic
_symmetry_space_group_name_Hall 'P 2yb'
_symmetry_space_group_name_H-M 'P 1 21 1'
_atom_sites_solution_hydrogens geom
_atom_sites_solution_primary direct
_atom_sites_solution_secondary difmap
_audit_creation_method SHELXL-97
_cell_angle_alpha 90.00
_cell_angle_beta 90.390(10)
_cell_angle_gamma 90.00
_cell_formula_units_Z 2
_cell_length_a 11.123(5)
_cell_length_b 7.632(4)
_cell_length_c 12.700(5)
_cell_measurement_reflns_used 0
_cell_measurement_temperature 296(2)
_cell_measurement_theta_max 0
_cell_measurement_theta_min 0
_cell_volume 1078.1(9)
_computing_molecular_graphics 'Ortep-3 for Windows (Farrugia, 1997)'
_computing_publication_material 'WinGX publication routines (Farrugia, 1999)'
_computing_structure_refinement 'SHELXL-97 (Sheldrick, 1997)'
_computing_structure_solution 'SHELXS-86 (Sheldrick, 1986)'
_diffrn_ambient_temperature 296(2)
_diffrn_measured_fraction_theta_full 0.996
_diffrn_measured_fraction_theta_max 0.996
_diffrn_radiation_monochromator graphite
_diffrn_radiation_source 'fine-focus sealed tube'
_diffrn_radiation_type MoK\a
_diffrn_radiation_wavelength 0.71073
_diffrn_reflns_av_R_equivalents 0.0437
_diffrn_reflns_av_sigmaI/netI 0.0668
_diffrn_reflns_limit_h_max 13
_diffrn_reflns_limit_h_min -12
_diffrn_reflns_limit_k_max 9
_diffrn_reflns_limit_k_min -4
_diffrn_reflns_limit_l_max 15
_diffrn_reflns_limit_l_min -15
_diffrn_reflns_number 6366
_diffrn_reflns_theta_full 25.02
_diffrn_reflns_theta_max 25.02
_diffrn_reflns_theta_min 1.60
_exptl_absorpt_coefficient_mu 0.079
_exptl_absorpt_correction_T_max 0.9719
_exptl_absorpt_correction_T_min 0.9421
_exptl_absorpt_correction_type multi-scan
_exptl_crystal_colour colorless
_exptl_crystal_density_diffrn 1.252
_exptl_crystal_density_method 'not measured'
_exptl_crystal_description prism
_exptl_crystal_F_000 428
_exptl_crystal_size_max 0.76
_exptl_crystal_size_mid 0.51
_exptl_crystal_size_min 0.36
_refine_diff_density_max 0.231
_refine_diff_density_min -0.308
_refine_diff_density_rms 0.082
_refine_ls_abs_structure_details 'Flack H D (1983), Acta Cryst. A39, 876-881'
_refine_ls_abs_structure_Flack -5(3)
_refine_ls_extinction_method none
_refine_ls_goodness_of_fit_ref 0.789
_refine_ls_hydrogen_treatment constr
_refine_ls_matrix_type full
_refine_ls_number_parameters 280
_refine_ls_number_reflns 2970
_refine_ls_number_restraints 1
_refine_ls_restrained_S_all 0.789
_refine_ls_R_factor_all 0.0847
_refine_ls_R_factor_gt 0.0534
_refine_ls_shift/su_max 0.002
_refine_ls_shift/su_mean 0.000
_refine_ls_structure_factor_coef Fsqd
_refine_ls_weighting_details 'calc w=1/[\s^2^(Fo^2^)+(0.1583P)^2^+0.3591P] where P=(Fo^2^+2Fc^2^)/3'
_refine_ls_weighting_scheme calc
_refine_ls_wR_factor_gt 0.1428
_refine_ls_wR_factor_ref 0.1896
_reflns_number_gt 2106
_reflns_number_total 2970
_reflns_threshold_expression >2sigma(I)
_cod_data_source_file c2ob25973g.txt
_cod_data_source_block ch13402
_cod_original_cell_volume 1078.0(8)
_cod_original_sg_symbol_H-M 'P 21'
_cod_database_code 7152538

loop_
_symmetry_equiv_pos_as_xyz
'x, y, z'
'-x, y+1/2, -z'

loop_
_atom_site_label
_atom_site_type_symbol
_atom_site_fract_x
_atom_site_fract_y
_atom_site_fract_z
_atom_site_U_iso_or_equiv
_atom_site_adp_type
_atom_site_occupancy
_atom_site_symmetry_multiplicity
_atom_site_calc_flag
_atom_site_refinement_flags
C1 C 0.5228(5) -0.2762(11) -0.0698(4) 0.0863(19) Uani 1 1 d .
H1A H 0.5157 -0.2860 -0.1449 0.129 Uiso 1 1 calc R
H1B H 0.5643 -0.3768 -0.0424 0.129 Uiso 1 1 calc R
H1C H 0.5672 -0.1721 -0.0523 0.129 Uiso 1 1 calc R
C2 C 0.3965(4) -0.2531(7) 0.0836(3) 0.0534(11) Uani 1 1 d .
C3 C 0.2813(4) -0.2265(6) 0.1232(3) 0.0511(11) Uani 1 1 d .
H3 H 0.2155 -0.2227 0.0777 0.061 Uiso 1 1 calc R
C4 C 0.2653(4) -0.2060(6) 0.2297(3) 0.0473(10) Uani 1 1 d .
H4 H 0.1881 -0.1888 0.2554 0.057 Uiso 1 1 calc R
C5 C 0.3623(4) -0.2105(6) 0.3006(3) 0.0453(10) Uani 1 1 d .
C6 C 0.4751(4) -0.2416(7) 0.2601(4) 0.0545(11) Uani 1 1 d .
H6 H 0.5403 -0.2497 0.3061 0.065 Uiso 1 1 calc R
C7 C 0.4941(4) -0.2612(8) 0.1531(4) 0.0583(12) Uani 1 1 d .
H7 H 0.5713 -0.2796 0.1277 0.070 Uiso 1 1 calc R
C8 C 0.3451(4) -0.1947(6) 0.4163(3) 0.0454(10) Uani 1 1 d .
C9 C 0.3928(4) -0.3300(6) 0.4838(4) 0.0520(11) Uani 1 1 d .
H9 H 0.4363 -0.4216 0.4543 0.062 Uiso 1 1 calc R
C10 C 0.3755(4) -0.3268(6) 0.5895(4) 0.0548(12) Uani 1 1 d .
H10 H 0.4056 -0.4167 0.6314 0.066 Uiso 1 1 calc R
C11 C 0.3123(4) -0.1879(6) 0.6351(3) 0.0493(11) Uani 1 1 d .
C12 C 0.2787(4) -0.1357(7) 0.7360(3) 0.0546(12) Uani 1 1 d .
H12 H 0.2931 -0.1955 0.7987 0.066 Uiso 1 1 calc R
C13 C 0.2194(4) 0.0238(7) 0.7242(3) 0.0477(11) Uani 1 1 d .
C14 C 0.1685(4) 0.1372(7) 0.8081(3) 0.0504(12) Uani 1 1 d .
C15 C 0.1921(5) 0.1008(8) 0.9142(3) 0.0631(14) Uani 1 1 d .
H15 H 0.2365 0.0017 0.9320 0.076 Uiso 1 1 calc R
C16 C 0.1508(5) 0.2090(9) 0.9926(4) 0.0733(16) Uani 1 1 d .
H16 H 0.1689 0.1840 1.0626 0.088 Uiso 1 1 calc R
C17 C 0.0833(5) 0.3532(11) 0.9681(4) 0.0806(18) Uani 1 1 d .
H17 H 0.0562 0.4268 1.0212 0.097 Uiso 1 1 calc R
C18 C 0.0555(6) 0.3889(11) 0.8649(4) 0.094(2) Uani 1 1 d .
H18 H 0.0088 0.4861 0.8480 0.113 Uiso 1 1 calc R
C19 C 0.0974(6) 0.2789(9) 0.7852(4) 0.0815(19) Uani 1 1 d .
H19 H 0.0767 0.3023 0.7155 0.098 Uiso 1 1 calc R
C20 C 0.2816(4) -0.0575(6) 0.4596(3) 0.0411(9) Uani 1 1 d .
C21 C 0.2288(4) 0.0889(6) 0.3979(3) 0.0417(10) Uani 1 1 d .
C22 C 0.3031(4) 0.2068(6) 0.3438(3) 0.0508(11) Uani 1 1 d .
H22 H 0.3861 0.1945 0.3487 0.061 Uiso 1 1 calc R
C23 C 0.2556(5) 0.3401(6) 0.2838(3) 0.0552(12) Uani 1 1 d .
H23 H 0.3061 0.4173 0.2487 0.066 Uiso 1 1 calc R
C24 C 0.1326(5) 0.3585(7) 0.2759(3) 0.0584(13) Uani 1 1 d .
H24 H 0.1004 0.4482 0.2349 0.070 Uiso 1 1 calc R
C25 C 0.0562(4) 0.2449(6) 0.3283(3) 0.0532(11) Uani 1 1 d .
H25 H -0.0266 0.2590 0.3223 0.064 Uiso 1 1 calc R
C26 C 0.1028(4) 0.1105(6) 0.3894(3) 0.0437(10) Uani 1 1 d .
C27 C -0.0889(4) 0.0302(8) 0.4599(4) 0.0704(15) Uani 1 1 d .
H27A H -0.1270 -0.0650 0.4961 0.106 Uiso 1 1 calc R
H27B H -0.1291 0.0499 0.3938 0.106 Uiso 1 1 calc R
H27C H -0.0934 0.1343 0.5022 0.106 Uiso 1 1 calc R
N1 N 0.2688(3) -0.0553(5) 0.5689(3) 0.0437(8) Uani 1 1 d .
N2 N 0.2116(3) 0.0748(5) 0.6222(3) 0.0469(9) Uani 1 1 d .
O1 O 0.4043(3) -0.2665(7) -0.0242(2) 0.0760(11) Uani 1 1 d .
O2 O 0.0349(3) -0.0125(4) 0.4413(2) 0.0525(8) Uani 1 1 d .

loop_
_atom_site_aniso_label
_atom_site_aniso_U_11
_atom_site_aniso_U_22
_atom_site_aniso_U_33
_atom_site_aniso_U_23
_atom_site_aniso_U_13
_atom_site_aniso_U_12
C1 0.079(4) 0.116(5) 0.064(3) 0.000(4) 0.020(3) 0.021(4)
C2 0.061(3) 0.051(3) 0.048(3) 0.003(2) 0.004(2) 0.009(2)
C3 0.049(2) 0.053(3) 0.051(2) 0.004(2) -0.0054(19) 0.010(2)
C4 0.044(2) 0.047(3) 0.050(2) 0.003(2) -0.0003(18) 0.003(2)
C5 0.045(2) 0.038(2) 0.052(2) -0.0026(19) 0.0000(18) 0.0047(19)
C6 0.049(3) 0.053(3) 0.061(3) -0.006(2) -0.006(2) 0.007(2)
C7 0.049(3) 0.068(3) 0.059(3) -0.006(3) 0.002(2) 0.010(2)
C8 0.039(2) 0.043(2) 0.055(2) 0.002(2) -0.0076(18) 0.0050(19)
C9 0.044(2) 0.048(3) 0.065(3) 0.002(2) -0.009(2) 0.011(2)
C10 0.052(3) 0.050(3) 0.062(3) 0.008(2) -0.013(2) 0.008(2)
C11 0.046(2) 0.050(3) 0.052(2) 0.011(2) -0.0121(19) -0.004(2)
C12 0.055(3) 0.062(3) 0.047(2) 0.012(2) -0.010(2) -0.003(2)
C13 0.045(2) 0.061(3) 0.038(2) 0.007(2) -0.0054(17) -0.006(2)
C14 0.043(2) 0.070(3) 0.038(2) 0.002(2) -0.0055(18) -0.007(2)
C15 0.067(3) 0.076(4) 0.047(3) 0.006(3) 0.005(2) -0.005(3)
C16 0.074(4) 0.101(5) 0.045(3) -0.001(3) 0.004(2) -0.001(4)
C17 0.082(4) 0.106(5) 0.053(3) -0.012(3) 0.007(3) 0.009(4)
C18 0.118(5) 0.100(5) 0.063(3) -0.002(4) 0.002(3) 0.046(5)
C19 0.099(4) 0.096(5) 0.049(3) -0.001(3) -0.006(3) 0.032(4)
C20 0.043(2) 0.040(2) 0.041(2) 0.0000(18) -0.0058(17) 0.0000(18)
C21 0.047(2) 0.040(2) 0.039(2) -0.0022(18) -0.0018(17) 0.0065(19)
C22 0.052(3) 0.050(3) 0.051(2) -0.001(2) 0.0046(19) 0.003(2)
C23 0.071(3) 0.040(2) 0.055(3) 0.006(2) 0.011(2) 0.003(2)
C24 0.081(4) 0.048(3) 0.046(2) 0.009(2) 0.004(2) 0.014(3)
C25 0.056(3) 0.049(3) 0.055(2) 0.005(2) -0.005(2) 0.014(2)
C26 0.047(2) 0.041(2) 0.044(2) 0.0004(19) -0.0031(18) 0.0078(19)
C27 0.054(3) 0.074(4) 0.083(4) 0.016(3) 0.013(3) 0.010(3)
N1 0.046(2) 0.042(2) 0.0429(19) 0.0014(16) -0.0057(15) 0.0039(16)
N2 0.052(2) 0.049(2) 0.0403(19) -0.0018(17) -0.0033(15) 0.0022(18)
O1 0.070(2) 0.108(3) 0.0500(19) 0.006(2) 0.0057(15) 0.011(2)
O2 0.0456(17) 0.0517(19) 0.0603(18) 0.0160(15) -0.0014(13) 0.0062(14)

loop_
_atom_type_symbol
_atom_type_description
_atom_type_scat_dispersion_real
_atom_type_scat_dispersion_imag
_atom_type_scat_source
C C 0.0033 0.0016 'International Tables Vol C Tables 4.2.6.8 and 6.1.1.4'
H H 0.0000 0.0000 'International Tables Vol C Tables 4.2.6.8 and 6.1.1.4'
N N 0.0061 0.0033 'International Tables Vol C Tables 4.2.6.8 and 6.1.1.4'
O O 0.0106 0.0060 'International Tables Vol C Tables 4.2.6.8 and 6.1.1.4'

loop_
_geom_angle_atom_site_label_1
_geom_angle_atom_site_label_2
_geom_angle_atom_site_label_3
_geom_angle
O1 C1 H1A 109.5
O1 C1 H1B 109.5
H1A C1 H1B 109.5
O1 C1 H1C 109.5
H1A C1 H1C 109.5
H1B C1 H1C 109.5
O1 C2 C3 115.8(4)
O1 C2 C7 124.8(4)
C3 C2 C7 119.4(4)
C4 C3 C2 119.8(4)
C4 C3 H3 120.1
C2 C3 H3 120.1
C3 C4 C5 121.7(4)
C3 C4 H4 119.2
C5 C4 H4 119.2
C6 C5 C4 117.6(4)
C6 C5 C8 120.3(4)
C4 C5 C8 121.9(4)
C5 C6 C7 122.0(4)
C5 C6 H6 119.0
C7 C6 H6 119.0
C6 C7 C2 119.5(4)
C6 C7 H7 120.3
C2 C7 H7 120.3
C20 C8 C9 119.6(4)
C20 C8 C5 121.7(4)
C9 C8 C5 118.7(4)
C10 C9 C8 121.4(4)
C10 C9 H9 119.3
C8 C9 H9 119.3
C9 C10 C11 119.9(4)
C9 C10 H10 120.1
C11 C10 H10 120.1
C12 C11 N1 104.6(4)
C12 C11 C10 137.3(4)
N1 C11 C10 118.1(4)
C11 C12 C13 106.3(4)
C11 C12 H12 126.9
C13 C12 H12 126.9
N2 C13 C12 112.4(4)
N2 C13 C14 119.7(4)
C12 C13 C14 127.9(4)
C19 C14 C15 117.8(5)
C19 C14 C13 122.0(4)
C15 C14 C13 120.3(5)
C16 C15 C14 121.1(5)
C16 C15 H15 119.5
C14 C15 H15 119.5
C17 C16 C15 120.3(5)
C17 C16 H16 119.9
C15 C16 H16 119.9
C16 C17 C18 119.8(6)
C16 C17 H17 120.1
C18 C17 H17 120.1
C17 C18 C19 119.9(6)
C17 C18 H18 120.1
C19 C18 H18 120.1
C14 C19 C18 121.0(5)
C14 C19 H19 119.5
C18 C19 H19 119.5
C8 C20 N1 117.5(4)
C8 C20 C21 124.3(3)
N1 C20 C21 118.2(3)
C22 C21 C26 118.3(4)
C22 C21 C20 120.6(4)
C26 C21 C20 121.1(4)
C23 C22 C21 121.4(4)
C23 C22 H22 119.3
C21 C22 H22 119.3
C24 C23 C22 119.6(4)
C24 C23 H23 120.2
C22 C23 H23 120.2
C23 C24 C25 120.8(4)
C23 C24 H24 119.6
C25 C24 H24 119.6
C26 C25 C24 120.3(4)
C26 C25 H25 119.9
C24 C25 H25 119.9
O2 C26 C25 124.7(4)
O2 C26 C21 115.5(4)
C25 C26 C21 119.7(4)
O2 C27 H27A 109.5
O2 C27 H27B 109.5
H27A C27 H27B 109.5
O2 C27 H27C 109.5
H27A C27 H27C 109.5
H27B C27 H27C 109.5
N2 N1 C20 123.7(3)
N2 N1 C11 112.9(3)
C20 N1 C11 123.4(4)
C13 N2 N1 103.8(4)
C2 O1 C1 117.8(4)
C26 O2 C27 117.0(4)

loop_
_geom_bond_atom_site_label_1
_geom_bond_atom_site_label_2
_geom_bond_distance
C1 O1 1.445(6)
C1 H1A 0.9600
C1 H1B 0.9600
C1 H1C 0.9600
C2 O1 1.377(5)
C2 C3 1.394(6)
C2 C7 1.396(7)
C3 C4 1.374(6)
C3 H3 0.9300
C4 C5 1.401(6)
C4 H4 0.9300
C5 C6 1.379(6)
C5 C8 1.488(6)
C6 C7 1.385(6)
C6 H6 0.9300
C7 H7 0.9300
C8 C20 1.380(6)
C8 C9 1.441(6)
C9 C10 1.357(6)
C9 H9 0.9300
C10 C11 1.400(7)
C10 H10 0.9300
C11 C12 1.395(6)
C11 N1 1.401(5)
C12 C13 1.392(7)
C12 H12 0.9300
C13 N2 1.355(5)
C13 C14 1.488(6)
C14 C19 1.370(8)
C14 C15 1.399(6)
C15 C16 1.375(8)
C15 H15 0.9300
C16 C17 1.367(9)
C16 H16 0.9300
C17 C18 1.372(8)
C17 H17 0.9300
C18 C19 1.397(8)
C18 H18 0.9300
C19 H19 0.9300
C20 N1 1.397(5)
C20 C21 1.483(6)
C21 C22 1.405(6)
C21 C26 1.415(6)
C22 C23 1.374(7)
C22 H22 0.9300
C23 C24 1.378(7)
C23 H23 0.9300
C24 C25 1.387(7)
C24 H24 0.9300
C25 C26 1.385(6)
C25 H25 0.9300
C26 O2 1.376(5)
C27 O2 1.436(5)
C27 H27A 0.9600
C27 H27B 0.9600
C27 H27C 0.9600
N1 N2 1.362(5)
